data_4071747
loop_
_publ_author_name
'Romero, Patricio E.'
'Whited, Matthew T.'
'Grubbs, Robert H.'

_publ_section_title
;
 Multiple C&#x2212;H Activations of Methyltert-Butyl Ether at Pincer
 Iridium Complexes: Synthesis and Thermolysis of Ir(I) Fischer Carbenes1
;
_journal_issue 14
_journal_name_full Organometallics
_journal_page_first 3422
_journal_paper_doi 10.1021/om8003515
_journal_volume 27
_journal_year 2008
_chemical_formula_moiety 'C31 H50 Ir N O P2'
_chemical_formula_sum 'C31 H50 Ir N O P2'
_chemical_formula_weight 706.86
_chemical_name_systematic
; 
 ? 
;
_space_group_IT_number 14
_symmetry_cell_setting monoclinic
_symmetry_space_group_name_Hall '-P 2ybc'
_symmetry_space_group_name_H-M 'P 1 21/c 1'
_atom_sites_solution_hydrogens geom
_atom_sites_solution_primary direct
_atom_sites_solution_secondary difmap
_audit_creation_method SHELXL-97
_cell_angle_alpha 90.00
_cell_angle_beta 91.557(8)
_cell_angle_gamma 90.00
_cell_formula_units_Z 4
_cell_length_a 15.554(4)
_cell_length_b 11.303(3)
_cell_length_c 18.303(4)
_cell_measurement_reflns_used 6128
_cell_measurement_temperature 100(2)
_cell_measurement_theta_max 33.90
_cell_measurement_theta_min 2.48
_cell_volume 3216.6(14)
_computing_cell_refinement 'Bruker SMART'
_computing_data_collection 'Bruker SMART'
_computing_data_reduction 'Bruker SAINT'
_computing_molecular_graphics 'Bruker SHELXTL'
_computing_publication_material 'Bruker SHELXTL'
_computing_structure_refinement 'SHELXL-97 (Sheldrick, 1997)'
_computing_structure_solution 'SHELXS-97 (Sheldrick, 1990)'
_diffrn_ambient_temperature 100(2)
_diffrn_measured_fraction_theta_full 0.993
_diffrn_measured_fraction_theta_max 0.938
_diffrn_measurement_device_type 'CCD area detector'
_diffrn_measurement_method 'omega scans'
_diffrn_radiation_monochromator graphite
_diffrn_radiation_source 'normal-focus sealed tube'
_diffrn_radiation_type MoK\a
_diffrn_radiation_wavelength 0.71073
_diffrn_reflns_av_R_equivalents 0.1062
_diffrn_reflns_av_sigmaI/netI 0.1034
_diffrn_reflns_limit_h_max 26
_diffrn_reflns_limit_h_min -26
_diffrn_reflns_limit_k_max 17
_diffrn_reflns_limit_k_min -19
_diffrn_reflns_limit_l_max 31
_diffrn_reflns_limit_l_min -31
_diffrn_reflns_number 75382
_diffrn_reflns_theta_full 33.55
_diffrn_reflns_theta_max 38.44
_diffrn_reflns_theta_min 2.12
_exptl_absorpt_coefficient_mu 4.273
_exptl_absorpt_correction_T_max 0.675
_exptl_absorpt_correction_T_min 0.483
_exptl_absorpt_correction_type multi-scan
_exptl_absorpt_process_details 'Bruker SADABS'
_exptl_crystal_colour purple
_exptl_crystal_density_diffrn 1.460
_exptl_crystal_density_method 'not measured'
_exptl_crystal_description block
_exptl_crystal_F_000 1432
_exptl_crystal_size_max 0.44
_exptl_crystal_size_mid 0.11
_exptl_crystal_size_min 0.092
_refine_diff_density_max 6.866
_refine_diff_density_min -4.075
_refine_diff_density_rms 0.292
_refine_ls_extinction_method none
_refine_ls_goodness_of_fit_ref 1.314
_refine_ls_hydrogen_treatment constr
_refine_ls_matrix_type full
_refine_ls_number_parameters 338
_refine_ls_number_reflns 16906
_refine_ls_number_restraints 0
_refine_ls_restrained_S_all 1.314
_refine_ls_R_factor_all 0.1130
_refine_ls_R_factor_gt 0.0526
_refine_ls_shift/su_max 0.001
_refine_ls_shift/su_mean 0.000
_refine_ls_structure_factor_coef Fsqd
_refine_ls_weighting_details 'calc w=1/[\s^2^(Fo^2^)+(0.0000P)^2^+0.0000P] where P=(Fo^2^+2Fc^2^)/3'
_refine_ls_weighting_scheme calc
_refine_ls_wR_factor_gt 0.0888
_refine_ls_wR_factor_ref 0.1046
_reflns_number_gt 10359
_reflns_number_total 16906
_reflns_threshold_expression >2sigma(I)
_cod_data_source_file om8003515-file002.cif
_cod_data_source_block mtw67abs
_cod_depositor_comments
;
The following automatic conversions were performed:

'_symmetry_cell_setting' value 'Monoclinic' changed to 'monoclinic'
according to /home/saulius/struct/CIF-dictionaries/cif_core.dic
dictionary named 'cif_core.dic' version 2.4.1 from 2010-06-29.

Automatic conversion script
Id: cif_fix_values 1715 2011-07-08 13:25:40Z adriana 
;
_cod_original_cell_volume 3216.6(13)
_cod_original_sg_symbol_Hall -P2ybc
_cod_original_sg_symbol_H-M P2(1)/c
_cod_database_code 4071747

loop_
_symmetry_equiv_pos_as_xyz
'x, y, z'
'-x, y+1/2, -z+1/2'
'-x, -y, -z'
'x, -y-1/2, z-1/2'

loop_
_atom_site_label
_atom_site_type_symbol
_atom_site_fract_x
_atom_site_fract_y
_atom_site_fract_z
_atom_site_U_iso_or_equiv
_atom_site_adp_type
_atom_site_occupancy
_atom_site_symmetry_multiplicity
_atom_site_calc_flag
_atom_site_refinement_flags
Ir1 Ir 0.270988(9) 0.442897(13) 0.296980(7) 0.01186(4) Uani 1 1 d .
P1 P 0.35679(6) 0.28216(9) 0.28266(5) 0.01248(18) Uani 1 1 d .
P2 P 0.17623(6) 0.59541(9) 0.28179(5) 0.01327(18) Uani 1 1 d .
O1 O 0.21640(18) 0.4858(3) 0.44499(14) 0.0188(6) Uani 1 1 d .
N1 N 0.27509(19) 0.4492(3) 0.18428(16) 0.0134(6) Uani 1 1 d .
C1 C 0.3416(2) 0.3898(4) 0.1488(2) 0.0144(7) Uani 1 1 d .
C2 C 0.3738(2) 0.4208(4) 0.0805(2) 0.0168(8) Uani 1 1 d .
H2 H 0.3508 0.4877 0.0552 0.020 Uiso 1 1 calc R
C3 C 0.4388(3) 0.3550(4) 0.0493(2) 0.0187(8) Uani 1 1 d .
H3 H 0.4597 0.3788 0.0033 0.022 Uiso 1 1 calc R
C4 C 0.4743(2) 0.2550(4) 0.0832(2) 0.0183(8) Uani 1 1 d .
C5 C 0.4464(3) 0.2278(4) 0.1529(2) 0.0179(8) Uani 1 1 d .
H5 H 0.4710 0.1621 0.1781 0.021 Uiso 1 1 calc R
C6 C 0.3826(2) 0.2952(4) 0.1868(2) 0.0140(7) Uani 1 1 d .
C7 C 0.5408(3) 0.1803(5) 0.0466(2) 0.0278(10) Uani 1 1 d .
H7A H 0.5730 0.1344 0.0836 0.042 Uiso 1 1 calc R
H7B H 0.5805 0.2317 0.0206 0.042 Uiso 1 1 calc R
H7C H 0.5123 0.1263 0.0118 0.042 Uiso 1 1 calc R
C8 C 0.2106(2) 0.5135(4) 0.1448(2) 0.0145(7) Uani 1 1 d .
C9 C 0.1882(3) 0.4940(4) 0.0698(2) 0.0176(8) Uani 1 1 d .
H9 H 0.2188 0.4366 0.0429 0.021 Uiso 1 1 calc R
C10 C 0.1224(2) 0.5577(4) 0.0355(2) 0.0195(8) Uani 1 1 d .
H10 H 0.1086 0.5419 -0.0145 0.023 Uiso 1 1 calc R
C11 C 0.0757(3) 0.6442(4) 0.0718(2) 0.0188(8) Uani 1 1 d .
C12 C 0.0963(2) 0.6608(4) 0.1460(2) 0.0165(7) Uani 1 1 d .
H12 H 0.0662 0.7195 0.1721 0.020 Uiso 1 1 calc R
C13 C 0.1595(2) 0.5945(4) 0.1830(2) 0.0163(7) Uani 1 1 d .
C14 C 0.0033(3) 0.7113(4) 0.0345(3) 0.0280(10) Uani 1 1 d .
H14A H -0.0301 0.6574 0.0028 0.042 Uiso 1 1 calc R
H14B H 0.0270 0.7752 0.0049 0.042 Uiso 1 1 calc R
H14C H -0.0341 0.7449 0.0713 0.042 Uiso 1 1 calc R
C15 C 0.4593(2) 0.2798(4) 0.3370(2) 0.0182(8) Uani 1 1 d .
H15 H 0.4430 0.2895 0.3891 0.022 Uiso 1 1 calc R
C16 C 0.5105(3) 0.3911(4) 0.3181(3) 0.0264(10) Uani 1 1 d .
H16A H 0.5617 0.3965 0.3504 0.040 Uiso 1 1 calc R
H16B H 0.4745 0.4612 0.3247 0.040 Uiso 1 1 calc R
H16C H 0.5281 0.3868 0.2672 0.040 Uiso 1 1 calc R
C17 C 0.5144(3) 0.1689(4) 0.3350(2) 0.0224(9) Uani 1 1 d .
H17A H 0.5403 0.1619 0.2870 0.034 Uiso 1 1 calc R
H17B H 0.4786 0.0994 0.3439 0.034 Uiso 1 1 calc R
H17C H 0.5600 0.1739 0.3730 0.034 Uiso 1 1 calc R
C18 C 0.3099(3) 0.1337(4) 0.2961(2) 0.0174(8) Uani 1 1 d .
H18 H 0.3512 0.0725 0.2790 0.021 Uiso 1 1 calc R
C19 C 0.2924(3) 0.1125(4) 0.3769(2) 0.0274(10) Uani 1 1 d .
H19A H 0.2498 0.1698 0.3933 0.041 Uiso 1 1 calc R
H19B H 0.3459 0.1221 0.4058 0.041 Uiso 1 1 calc R
H19C H 0.2703 0.0321 0.3833 0.041 Uiso 1 1 calc R
C20 C 0.2254(3) 0.1243(5) 0.2506(2) 0.0258(9) Uani 1 1 d .
H20A H 0.1992 0.0466 0.2586 0.039 Uiso 1 1 calc R
H20B H 0.2376 0.1336 0.1986 0.039 Uiso 1 1 calc R
H20C H 0.1858 0.1865 0.2656 0.039 Uiso 1 1 calc R
C21 C 0.2054(3) 0.7487(4) 0.3067(2) 0.0193(8) Uani 1 1 d .
H21 H 0.1595 0.8031 0.2873 0.023 Uiso 1 1 calc R
C22 C 0.2123(3) 0.7623(4) 0.3895(2) 0.0252(9) Uani 1 1 d .
H22A H 0.2561 0.7078 0.4093 0.038 Uiso 1 1 calc R
H22B H 0.1567 0.7440 0.4107 0.038 Uiso 1 1 calc R
H22C H 0.2286 0.8438 0.4018 0.038 Uiso 1 1 calc R
C23 C 0.2908(3) 0.7805(5) 0.2709(3) 0.0281(10) Uani 1 1 d .
H23A H 0.3058 0.8628 0.2823 0.042 Uiso 1 1 calc R
H23B H 0.2847 0.7709 0.2178 0.042 Uiso 1 1 calc R
H23C H 0.3365 0.7281 0.2898 0.042 Uiso 1 1 calc R
C24 C 0.0694(2) 0.5697(4) 0.3220(2) 0.0181(8) Uani 1 1 d .
H24 H 0.0804 0.5560 0.3754 0.022 Uiso 1 1 calc R
C25 C 0.0036(3) 0.6701(4) 0.3161(2) 0.0241(9) Uani 1 1 d .
H25A H -0.0180 0.6766 0.2655 0.036 Uiso 1 1 calc R
H25B H 0.0309 0.7446 0.3311 0.036 Uiso 1 1 calc R
H25C H -0.0444 0.6532 0.3481 0.036 Uiso 1 1 calc R
C26 C 0.0320(3) 0.4542(4) 0.2914(3) 0.0294(10) Uani 1 1 d .
H26A H -0.0214 0.4356 0.3161 0.044 Uiso 1 1 calc R
H26B H 0.0735 0.3900 0.2995 0.044 Uiso 1 1 calc R
H26C H 0.0199 0.4631 0.2388 0.044 Uiso 1 1 calc R
C27 C 0.2715(2) 0.4322(4) 0.3997(2) 0.0156(7) Uani 1 1 d .
H27 H 0.3149 0.3841 0.4220 0.019 Uiso 1 1 calc R
C28 C 0.2212(2) 0.4593(4) 0.5242(2) 0.0174(8) Uani 1 1 d .
C29 C 0.2119(3) 0.3277(4) 0.5365(2) 0.0215(8) Uani 1 1 d .
H29A H 0.1642 0.2974 0.5057 0.032 Uiso 1 1 calc R
H29B H 0.2001 0.3128 0.5880 0.032 Uiso 1 1 calc R
H29C H 0.2653 0.2877 0.5236 0.032 Uiso 1 1 calc R
C30 C 0.3044(3) 0.5073(5) 0.5569(2) 0.0257(9) Uani 1 1 d .
H30A H 0.3531 0.4710 0.5325 0.039 Uiso 1 1 calc R
H30B H 0.3078 0.4888 0.6092 0.039 Uiso 1 1 calc R
H30C H 0.3062 0.5933 0.5502 0.039 Uiso 1 1 calc R
C31 C 0.1448(3) 0.5265(5) 0.5536(2) 0.0276(10) Uani 1 1 d .
H31A H 0.1517 0.6112 0.5439 0.041 Uiso 1 1 calc R
H31B H 0.1419 0.5136 0.6064 0.041 Uiso 1 1 calc R
H31C H 0.0917 0.4981 0.5295 0.041 Uiso 1 1 calc R

loop_
_atom_site_aniso_label
_atom_site_aniso_U_11
_atom_site_aniso_U_22
_atom_site_aniso_U_33
_atom_site_aniso_U_23
_atom_site_aniso_U_13
_atom_site_aniso_U_12
Ir1 0.01379(6) 0.01109(7) 0.01074(5) 0.00018(6) 0.00098(4) 0.00253(6)
P1 0.0132(4) 0.0115(5) 0.0128(4) 0.0000(3) 0.0000(3) 0.0015(3)
P2 0.0136(4) 0.0123(5) 0.0140(4) 0.0004(3) 0.0020(3) 0.0021(3)
O1 0.0201(14) 0.0226(16) 0.0137(12) 0.0008(11) 0.0027(10) 0.0072(11)
N1 0.0139(14) 0.0129(16) 0.0134(12) -0.0001(13) -0.0004(10) 0.0025(12)
C1 0.0116(16) 0.018(2) 0.0138(15) -0.0017(14) -0.0010(12) 0.0000(13)
C2 0.0168(18) 0.020(2) 0.0138(15) -0.0010(14) 0.0019(13) -0.0002(14)
C3 0.0185(19) 0.025(2) 0.0130(16) -0.0036(15) 0.0041(13) 0.0000(15)
C4 0.0153(18) 0.021(2) 0.0185(17) -0.0058(15) 0.0006(14) 0.0041(14)
C5 0.0179(18) 0.018(2) 0.0175(17) -0.0025(15) 0.0014(14) 0.0039(15)
C6 0.0129(16) 0.014(2) 0.0149(15) -0.0014(14) -0.0002(12) 0.0022(13)
C7 0.027(2) 0.034(3) 0.023(2) -0.0002(19) 0.0070(17) 0.0103(19)
C8 0.0156(17) 0.0134(19) 0.0146(16) 0.0051(14) 0.0005(13) 0.0017(13)
C9 0.0189(19) 0.015(2) 0.0183(17) -0.0001(15) -0.0020(14) 0.0015(14)
C10 0.0189(18) 0.024(2) 0.0154(15) 0.0056(17) -0.0039(13) 0.0000(17)
C11 0.0160(18) 0.017(2) 0.0232(19) 0.0053(16) -0.0022(14) 0.0013(14)
C12 0.0145(17) 0.018(2) 0.0171(16) 0.0017(15) 0.0022(13) 0.0032(14)
C13 0.0138(17) 0.015(2) 0.0204(17) 0.0008(14) -0.0025(13) 0.0018(13)
C14 0.025(2) 0.022(3) 0.036(2) 0.005(2) -0.0122(18) 0.0021(17)
C15 0.0173(18) 0.022(2) 0.0150(16) -0.0026(15) -0.0049(13) 0.0009(15)
C16 0.020(2) 0.026(3) 0.034(2) -0.0038(19) -0.0048(17) -0.0055(17)
C17 0.0183(19) 0.023(2) 0.026(2) 0.0007(18) -0.0040(15) 0.0061(16)
C18 0.0159(18) 0.015(2) 0.0217(18) 0.0010(15) -0.0016(14) -0.0019(14)
C19 0.039(3) 0.020(2) 0.024(2) 0.0034(18) 0.0030(18) -0.0110(19)
C20 0.024(2) 0.027(3) 0.026(2) -0.0027(18) -0.0064(17) -0.0054(18)
C21 0.0175(19) 0.013(2) 0.028(2) -0.0018(16) 0.0071(15) -0.0003(14)
C22 0.034(2) 0.017(2) 0.024(2) -0.0069(17) 0.0058(17) -0.0075(17)
C23 0.021(2) 0.027(3) 0.037(2) -0.004(2) 0.0093(18) -0.0089(18)
C24 0.0188(18) 0.014(2) 0.0221(17) 0.0037(16) 0.0060(14) 0.0017(14)
C25 0.0165(19) 0.025(2) 0.031(2) 0.0049(19) 0.0049(16) 0.0043(16)
C26 0.025(2) 0.023(3) 0.041(3) 0.000(2) 0.0090(18) -0.0056(18)
C27 0.0132(16) 0.017(2) 0.0165(15) 0.0027(15) -0.0013(12) 0.0000(14)
C28 0.0159(17) 0.024(2) 0.0127(15) -0.0011(15) 0.0024(12) -0.0026(14)
C29 0.025(2) 0.020(2) 0.0196(18) -0.0010(16) 0.0001(15) -0.0030(16)
C30 0.026(2) 0.028(3) 0.023(2) 0.0009(18) 0.0007(17) -0.0100(18)
C31 0.026(2) 0.036(3) 0.0218(19) 0.0003(18) 0.0096(16) 0.0113(18)

loop_
_atom_type_symbol
_atom_type_description
_atom_type_scat_dispersion_real
_atom_type_scat_dispersion_imag
_atom_type_scat_source
C C 0.0033 0.0016 'International Tables Vol C Tables 4.2.6.8 and 6.1.1.4'
H H 0.0000 0.0000 'International Tables Vol C Tables 4.2.6.8 and 6.1.1.4'
N N 0.0061 0.0033 'International Tables Vol C Tables 4.2.6.8 and 6.1.1.4'
O O 0.0106 0.0060 'International Tables Vol C Tables 4.2.6.8 and 6.1.1.4'
P P 0.1023 0.0942 'International Tables Vol C Tables 4.2.6.8 and 6.1.1.4'
Ir Ir -1.4442 7.9887 'International Tables Vol C Tables 4.2.6.8 and 6.1.1.4'

loop_
_geom_angle_atom_site_label_1
_geom_angle_atom_site_label_2
_geom_angle_atom_site_label_3
_geom_angle
C27 Ir1 N1 177.39(15)
C27 Ir1 P1 94.44(13)
N1 Ir1 P1 83.02(9)
C27 Ir1 P2 98.93(13)
N1 Ir1 P2 83.65(9)
P1 Ir1 P2 165.83(3)
C6 P1 C18 107.48(18)
C6 P1 C15 107.99(18)
C18 P1 C15 104.58(19)
C6 P1 Ir1 101.10(13)
C18 P1 Ir1 118.38(14)
C15 P1 Ir1 116.63(14)
C13 P2 C21 106.16(19)
C13 P2 C24 106.70(18)
C21 P2 C24 105.41(18)
C13 P2 Ir1 101.02(13)
C21 P2 Ir1 121.73(14)
C24 P2 Ir1 114.55(14)
C27 O1 C28 119.6(3)
C1 N1 C8 121.8(3)
C1 N1 Ir1 119.1(2)
C8 N1 Ir1 119.0(2)
C2 C1 N1 125.2(4)
C2 C1 C6 117.3(3)
N1 C1 C6 117.5(3)
C3 C2 C1 120.8(4)
C3 C2 H2 119.6
C1 C2 H2 119.6
C2 C3 C4 122.3(4)
C2 C3 H3 118.8
C4 C3 H3 118.8
C5 C4 C3 117.2(4)
C5 C4 C7 121.2(4)
C3 C4 C7 121.6(4)
C4 C5 C6 121.7(4)
C4 C5 H5 119.2
C6 C5 H5 119.2
C5 C6 C1 120.4(3)
C5 C6 P1 124.0(3)
C1 C6 P1 115.2(3)
C4 C7 H7A 109.5
C4 C7 H7B 109.5
H7A C7 H7B 109.5
C4 C7 H7C 109.5
H7A C7 H7C 109.5
H7B C7 H7C 109.5
C13 C8 N1 118.7(3)
C13 C8 C9 116.9(3)
N1 C8 C9 124.2(4)
C10 C9 C8 120.9(4)
C10 C9 H9 119.5
C8 C9 H9 119.5
C9 C10 C11 122.3(4)
C9 C10 H10 118.9
C11 C10 H10 118.9
C10 C11 C12 116.6(3)
C10 C11 C14 121.9(4)
C12 C11 C14 121.4(4)
C13 C12 C11 122.6(4)
C13 C12 H12 118.7
C11 C12 H12 118.7
C12 C13 C8 120.4(4)
C12 C13 P2 124.0(3)
C8 C13 P2 115.4(3)
C11 C14 H14A 109.5
C11 C14 H14B 109.5
H14A C14 H14B 109.5
C11 C14 H14C 109.5
H14A C14 H14C 109.5
H14B C14 H14C 109.5
C17 C15 C16 112.0(4)
C17 C15 P1 118.5(3)
C16 C15 P1 108.1(3)
C17 C15 H15 105.8
C16 C15 H15 105.8
P1 C15 H15 105.8
C15 C16 H16A 109.5
C15 C16 H16B 109.5
H16A C16 H16B 109.5
C15 C16 H16C 109.5
H16A C16 H16C 109.5
H16B C16 H16C 109.5
C15 C17 H17A 109.5
C15 C17 H17B 109.5
H17A C17 H17B 109.5
C15 C17 H17C 109.5
H17A C17 H17C 109.5
H17B C17 H17C 109.5
C19 C18 C20 109.9(4)
C19 C18 P1 110.6(3)
C20 C18 P1 108.9(3)
C19 C18 H18 109.1
C20 C18 H18 109.1
P1 C18 H18 109.1
C18 C19 H19A 109.5
C18 C19 H19B 109.5
H19A C19 H19B 109.5
C18 C19 H19C 109.5
H19A C19 H19C 109.5
H19B C19 H19C 109.5
C18 C20 H20A 109.5
C18 C20 H20B 109.5
H20A C20 H20B 109.5
C18 C20 H20C 109.5
H20A C20 H20C 109.5
H20B C20 H20C 109.5
C22 C21 C23 111.2(4)
C22 C21 P2 110.5(3)
C23 C21 P2 108.9(3)
C22 C21 H21 108.7
C23 C21 H21 108.7
P2 C21 H21 108.7
C21 C22 H22A 109.5
C21 C22 H22B 109.5
H22A C22 H22B 109.5
C21 C22 H22C 109.5
H22A C22 H22C 109.5
H22B C22 H22C 109.5
C21 C23 H23A 109.5
C21 C23 H23B 109.5
H23A C23 H23B 109.5
C21 C23 H23C 109.5
H23A C23 H23C 109.5
H23B C23 H23C 109.5
C26 C24 C25 111.1(4)
C26 C24 P2 108.9(3)
C25 C24 P2 117.4(3)
C26 C24 H24 106.3
C25 C24 H24 106.3
P2 C24 H24 106.3
C24 C25 H25A 109.5
C24 C25 H25B 109.5
H25A C25 H25B 109.5
C24 C25 H25C 109.5
H25A C25 H25C 109.5
H25B C25 H25C 109.5
C24 C26 H26A 109.5
C24 C26 H26B 109.5
H26A C26 H26B 109.5
C24 C26 H26C 109.5
H26A C26 H26C 109.5
H26B C26 H26C 109.5
O1 C27 Ir1 126.7(3)
O1 C27 H27 116.6
Ir1 C27 H27 116.6
O1 C28 C29 110.0(3)
O1 C28 C30 109.5(3)
C29 C28 C30 112.3(4)
O1 C28 C31 103.1(3)
C29 C28 C31 111.1(4)
C30 C28 C31 110.4(4)
C28 C29 H29A 109.5
C28 C29 H29B 109.5
H29A C29 H29B 109.5
C28 C29 H29C 109.5
H29A C29 H29C 109.5
H29B C29 H29C 109.5
C28 C30 H30A 109.5
C28 C30 H30B 109.5
H30A C30 H30B 109.5
C28 C30 H30C 109.5
H30A C30 H30C 109.5
H30B C30 H30C 109.5
C28 C31 H31A 109.5
C28 C31 H31B 109.5
H31A C31 H31B 109.5
C28 C31 H31C 109.5
H31A C31 H31C 109.5
H31B C31 H31C 109.5

loop_
_geom_bond_atom_site_label_1
_geom_bond_atom_site_label_2
_geom_bond_distance
Ir1 C27 1.884(4)
Ir1 N1 2.067(3)
Ir1 P1 2.2736(11)
Ir1 P2 2.2802(11)
P1 C6 1.817(4)
P1 C18 1.849(4)
P1 C15 1.857(4)
P2 C13 1.819(4)
P2 C21 1.845(4)
P2 C24 1.858(4)
O1 C27 1.351(5)
O1 C28 1.480(5)
N1 C1 1.407(5)
N1 C8 1.419(5)
C1 C2 1.405(5)
C1 C6 1.418(6)
C2 C3 1.390(6)
C2 H2 0.9500
C3 C4 1.396(6)
C3 H3 0.9500
C4 C5 1.392(6)
C4 C7 1.507(6)
C5 C6 1.408(5)
C5 H5 0.9500
C7 H7A 0.9800
C7 H7B 0.9800
C7 H7C 0.9800
C8 C13 1.411(6)
C8 C9 1.425(5)
C9 C10 1.388(6)
C9 H9 0.9500
C10 C11 1.397(6)
C10 H10 0.9500
C11 C12 1.399(6)
C11 C14 1.507(6)
C12 C13 1.397(5)
C12 H12 0.9500
C14 H14A 0.9800
C14 H14B 0.9800
C14 H14C 0.9800
C15 C17 1.519(6)
C15 C16 1.533(6)
C15 H15 1.0000
C16 H16A 0.9800
C16 H16B 0.9800
C16 H16C 0.9800
C17 H17A 0.9800
C17 H17B 0.9800
C17 H17C 0.9800
C18 C19 1.529(6)
C18 C20 1.540(6)
C18 H18 1.0000
C19 H19A 0.9800
C19 H19B 0.9800
C19 H19C 0.9800
C20 H20A 0.9800
C20 H20B 0.9800
C20 H20C 0.9800
C21 C22 1.525(6)
C21 C23 1.540(6)
C21 H21 1.0000
C22 H22A 0.9800
C22 H22B 0.9800
C22 H22C 0.9800
C23 H23A 0.9800
C23 H23B 0.9800
C23 H23C 0.9800
C24 C26 1.529(6)
C24 C25 1.530(6)
C24 H24 1.0000
C25 H25A 0.9800
C25 H25B 0.9800
C25 H25C 0.9800
C26 H26A 0.9800
C26 H26B 0.9800
C26 H26C 0.9800
C27 H27 0.9500
C28 C29 1.511(6)
C28 C30 1.512(6)
C28 C31 1.521(6)
C29 H29A 0.9800
C29 H29B 0.9800
C29 H29C 0.9800
C30 H30A 0.9800
C30 H30B 0.9800
C30 H30C 0.9800
C31 H31A 0.9800
C31 H31B 0.9800
C31 H31C 0.9800
